data_4076646
loop_
_publ_author_name
'van Laren, Martijn W.'
'Duin, Marcel A.'
'Klerk, Chantal'
'Naglia, Michele'
'Rogolino, Dominga'
'Pelagatti, Paolo'
'Bacchi, Alessia'
'Pelizzi, Corrado'
'Elsevier, Cornelis J.'

_publ_section_title
;
 Palladium(0) Complexes with Unsymmetric Bidentate Nitrogen Ligands for
 the Stereoselective Hydrogenation of 1-Phenyl-1-propyne to
 (Z)-1-Phenyl-1-propene
;
_journal_issue 8
_journal_name_full Organometallics
_journal_page_first 1546
_journal_paper_doi 10.1021/om0108346
_journal_volume 21
_journal_year 2002
_chemical_formula_sum 'C16.5 H23 Cl N2 O4 Pd'
_chemical_formula_weight 455.22
_chemical_name_systematic
;
 ?
;
_space_group_IT_number 14
_symmetry_cell_setting monoclinic
_symmetry_space_group_name_Hall '-P 2ybc'
_symmetry_space_group_name_H-M 'P 1 21/c 1'
_atom_sites_solution_hydrogens geom
_atom_sites_solution_primary direct
_atom_sites_solution_secondary difmap
_audit_creation_method SHELXL-97
_cell_angle_alpha 90.00
_cell_angle_beta 93.369(2)
_cell_angle_gamma 90.00
_cell_formula_units_Z 8
_cell_length_a 13.629(2)
_cell_length_b 20.363(2)
_cell_length_c 14.169(2)
_cell_measurement_temperature 293(2)
_cell_volume 3925.5(9)
_computing_molecular_graphics 'Ortep-3 for Windows (Farrugia, 1997)'
_computing_publication_material 'WinGX publication routines (Farrugia, 1999)'
_computing_structure_refinement 'SHELXL-97 (Sheldrick, 1997)'
_computing_structure_solution 'SIR97 (Altomare et al., 1997)'
_diffrn_ambient_temperature 293(2)
_diffrn_detector_area_resol_mean 8.2
_diffrn_measured_fraction_theta_full 0.999
_diffrn_measured_fraction_theta_max 0.999
_diffrn_measurement_device_type 'Bruker AXS CCD diffractometer'
_diffrn_measurement_method '\w scan'
_diffrn_radiation_monochromator graphite
_diffrn_radiation_source 'fine-focus sealed tube'
_diffrn_radiation_type MoK\a
_diffrn_radiation_wavelength 0.71069
_diffrn_reflns_av_R_equivalents 0.0347
_diffrn_reflns_av_sigmaI/netI 0.0302
_diffrn_reflns_limit_h_max 16
_diffrn_reflns_limit_h_min -17
_diffrn_reflns_limit_k_max 25
_diffrn_reflns_limit_k_min -25
_diffrn_reflns_limit_l_max 17
_diffrn_reflns_limit_l_min -17
_diffrn_reflns_number 40678
_diffrn_reflns_theta_full 26.36
_diffrn_reflns_theta_max 26.36
_diffrn_reflns_theta_min 1.50
_diffrn_standards_decay_% 0
_exptl_absorpt_coefficient_mu 1.103
_exptl_absorpt_correction_T_max 1.000
_exptl_absorpt_correction_T_min 0.856734
_exptl_absorpt_correction_type 'symmetry-related measurements'
_exptl_absorpt_process_details 'according to procedures implemented in the SADABS package'
_exptl_crystal_colour red
_exptl_crystal_density_diffrn 1.541
_exptl_crystal_density_method 'not measured'
_exptl_crystal_description prism
_exptl_crystal_F_000 1848
_exptl_crystal_size_max 0.5
_exptl_crystal_size_mid 0.3
_exptl_crystal_size_min 0.3
_refine_diff_density_max 0.955
_refine_diff_density_min -0.766
_refine_diff_density_rms 0.073
_refine_ls_extinction_method none
_refine_ls_goodness_of_fit_ref 0.973
_refine_ls_hydrogen_treatment mixed
_refine_ls_matrix_type full
_refine_ls_number_parameters 508
_refine_ls_number_reflns 8001
_refine_ls_number_restraints 0
_refine_ls_restrained_S_all 0.973
_refine_ls_R_factor_all 0.0494
_refine_ls_R_factor_gt 0.0318
_refine_ls_shift/su_max 0.001
_refine_ls_shift/su_mean 0.000
_refine_ls_structure_factor_coef Fsqd
_refine_ls_weighting_details 'calc w=1/[\s^2^(Fo^2^)+(0.0561P)^2^+0.0000P] where P=(Fo^2^+2Fc^2^)/3'
_refine_ls_weighting_scheme calc
_refine_ls_wR_factor_gt 0.0835
_refine_ls_wR_factor_ref 0.0908
_reflns_number_gt 5907
_reflns_number_total 8001
_reflns_threshold_expression >2sigma(I)
_cod_data_source_file om0108346.cif
_cod_data_source_block pdl7nik
_cod_original_sg_symbol_H-M 'P 21/c'
_cod_original_formula_sum 'C16.50 H23 Cl N2 O4 Pd'
_cod_database_code 4076646

loop_
_symmetry_equiv_pos_as_xyz
'x, y, z'
'-x, y+1/2, -z+1/2'
'-x, -y, -z'
'x, -y-1/2, z-1/2'

loop_
_atom_site_label
_atom_site_type_symbol
_atom_site_fract_x
_atom_site_fract_y
_atom_site_fract_z
_atom_site_U_iso_or_equiv
_atom_site_adp_type
_atom_site_occupancy
_atom_site_symmetry_multiplicity
_atom_site_calc_flag
_atom_site_refinement_flags
Pd1 Pd 0.339406(18) 0.118619(12) 0.396401(16) 0.04586(8) Uani 1 1 d .
Pd2 Pd 0.149894(18) -0.097646(12) 0.362471(18) 0.04975(9) Uani 1 1 d .
Cl1 Cl 0.28766(18) 0.42357(12) 0.43918(18) 0.1706(8) Uani 1 1 d .
Cl2 Cl 0.2595(2) 0.55922(14) 0.4077(3) 0.2291(14) Uani 1 1 d .
N1 N 0.36933(18) 0.03040(13) 0.47221(19) 0.0492(6) Uani 1 1 d .
N2 N 0.3670(2) 0.15115(14) 0.53933(19) 0.0543(7) Uani 1 1 d .
N3 N 0.12814(18) -0.02015(13) 0.45919(19) 0.0500(6) Uani 1 1 d .
N4 N 0.1327(2) -0.14722(14) 0.4957(2) 0.0551(7) Uani 1 1 d .
O1 O 0.4641(2) 0.12372(15) 0.1914(2) 0.0830(8) Uani 1 1 d .
O2 O 0.38089(19) 0.02925(13) 0.17605(19) 0.0721(7) Uani 1 1 d .
O3 O 0.12294(19) 0.17756(13) 0.2945(2) 0.0733(7) Uani 1 1 d .
O4 O 0.2027(2) 0.27346(12) 0.30811(18) 0.0693(7) Uani 1 1 d .
O5 O 0.3583(2) -0.14379(16) 0.2578(2) 0.0894(9) Uani 1 1 d .
O6 O 0.2760(2) -0.23884(14) 0.2484(2) 0.0812(8) Uani 1 1 d .
O7 O 0.0160(2) -0.06574(16) 0.1461(2) 0.0965(10) Uani 1 1 d .
O8 O 0.10592(18) 0.02364(13) 0.17162(19) 0.0686(7) Uani 1 1 d .
C1 C 0.3786(2) 0.03707(18) 0.5679(2) 0.0539(8) Uani 1 1 d .
C2 C 0.3927(3) -0.0176(2) 0.6246(3) 0.0698(11) Uani 1 1 d .
C3 C 0.3984(3) -0.0789(2) 0.5854(4) 0.0759(12) Uani 1 1 d .
C4 C 0.3873(3) -0.0857(2) 0.4891(3) 0.0684(11) Uani 1 1 d .
C5 C 0.3729(2) -0.02989(18) 0.4354(3) 0.0556(8) Uani 1 1 d .
C6 C 0.3769(2) 0.10611(19) 0.6024(2) 0.0567(9) Uani 1 1 d .
C7 C 0.3884(4) 0.1182(2) 0.7077(3) 0.0866(13) Uani 1 1 d .
H7A H 0.4570 0.1209 0.7269 0.130 Uiso 1 1 calc R
H7B H 0.3591 0.0826 0.7405 0.130 Uiso 1 1 calc R
H7C H 0.3565 0.1586 0.7225 0.130 Uiso 1 1 calc R
C8 C 0.3700(3) 0.2219(2) 0.5641(3) 0.0677(10) Uani 1 1 d .
C9 C 0.2659(3) 0.2484(2) 0.5574(3) 0.0788(12) Uani 1 1 d .
H9A H 0.2379 0.2425 0.4942 0.118 Uiso 1 1 calc R
H9B H 0.2667 0.2943 0.5729 0.118 Uiso 1 1 calc R
H9C H 0.2271 0.2251 0.6009 0.118 Uiso 1 1 calc R
C10 C 0.4364(4) 0.2575(2) 0.4999(3) 0.0881(13) Uani 1 1 d .
H10A H 0.4994 0.2363 0.5018 0.132 Uiso 1 1 calc R
H10B H 0.4444 0.3022 0.5206 0.132 Uiso 1 1 calc R
H10C H 0.4078 0.2568 0.4364 0.132 Uiso 1 1 calc R
C11 C 0.2965(3) 0.18025(17) 0.2852(2) 0.0524(8) Uani 1 1 d .
C12 C 0.3050(3) 0.11435(16) 0.2534(2) 0.0489(7) Uani 1 1 d .
C13 C 0.3916(3) 0.09251(18) 0.2052(2) 0.0568(8) Uani 1 1 d .
C14 C 0.4586(4) 0.0013(3) 0.1259(3) 0.0974(15) Uani 1 1 d .
H14A H 0.4591 0.0207 0.0642 0.146 Uiso 1 1 calc R
H14B H 0.4487 -0.0453 0.1199 0.146 Uiso 1 1 calc R
H14C H 0.5204 0.0096 0.1600 0.146 Uiso 1 1 calc R
C15 C 0.1997(3) 0.20727(17) 0.2956(2) 0.0546(8) Uani 1 1 d .
C16 C 0.1097(4) 0.3039(2) 0.3250(4) 0.0930(14) Uani 1 1 d .
H16A H 0.0629 0.2938 0.2737 0.139 Uiso 1 1 calc R
H16B H 0.1181 0.3506 0.3294 0.139 Uiso 1 1 calc R
H16C H 0.0862 0.2875 0.3830 0.139 Uiso 1 1 calc R
C17 C 0.1250(2) -0.03838(17) 0.5508(2) 0.0517(8) Uani 1 1 d .
C18 C 0.1173(3) 0.0086(2) 0.6211(3) 0.0680(10) Uani 1 1 d .
C19 C 0.1125(3) 0.0741(2) 0.5960(4) 0.0792(13) Uani 1 1 d .
C20 C 0.1170(3) 0.0923(2) 0.5032(4) 0.0685(11) Uani 1 1 d .
C21 C 0.1249(2) 0.04377(18) 0.4377(3) 0.0581(9) Uani 1 1 d .
C22 C 0.1269(2) -0.11029(18) 0.5683(3) 0.0547(8) Uani 1 1 d .
C23 C 0.1194(4) -0.1341(2) 0.6677(3) 0.0807(12) Uani 1 1 d .
H23A H 0.0517 -0.1344 0.6829 0.121 Uiso 1 1 calc R
H23B H 0.1561 -0.1054 0.7104 0.121 Uiso 1 1 calc R
H23C H 0.1456 -0.1778 0.6734 0.121 Uiso 1 1 calc R
C24 C 0.1318(3) -0.21984(19) 0.5051(3) 0.0694(10) Uani 1 1 d .
C25 C 0.2361(3) -0.2445(2) 0.4988(4) 0.0919(14) Uani 1 1 d .
H25A H 0.2590 -0.2339 0.4378 0.138 Uiso 1 1 calc R
H25B H 0.2376 -0.2912 0.5074 0.138 Uiso 1 1 calc R
H25C H 0.2780 -0.2240 0.5470 0.138 Uiso 1 1 calc R
C26 C 0.0621(4) -0.2484(2) 0.4286(4) 0.1035(16) Uani 1 1 d .
H26A H -0.0032 -0.2323 0.4363 0.155 Uiso 1 1 calc R
H26B H 0.0624 -0.2955 0.4333 0.155 Uiso 1 1 calc R
H26C H 0.0828 -0.2356 0.3677 0.155 Uiso 1 1 calc R
C27 C 0.1768(3) -0.07283(19) 0.2258(2) 0.0561(8) Uani 1 1 d .
C28 C 0.1836(3) -0.14220(19) 0.2366(3) 0.0584(8) Uani 1 1 d .
C29 C 0.2809(3) -0.1723(2) 0.2479(3) 0.0666(10) Uani 1 1 d .
C30 C 0.3689(4) -0.2726(3) 0.2644(4) 0.1041(17) Uani 1 1 d .
H30A H 0.4104 -0.2628 0.2137 0.156 Uiso 1 1 calc R
H30B H 0.3576 -0.3191 0.2668 0.156 Uiso 1 1 calc R
H30C H 0.4004 -0.2583 0.3232 0.156 Uiso 1 1 calc R
C31 C 0.0915(3) -0.04108(19) 0.1773(2) 0.0589(9) Uani 1 1 d .
C32 C 0.0290(3) 0.0638(2) 0.1271(3) 0.0834(12) Uani 1 1 d .
H32A H 0.0250 0.0559 0.0602 0.125 Uiso 1 1 calc R
H32B H 0.0434 0.1093 0.1390 0.125 Uiso 1 1 calc R
H32C H -0.0327 0.0528 0.1526 0.125 Uiso 1 1 calc R
C33 C 0.2221(4) 0.4901(4) 0.4669(4) 0.143(3) Uani 1 1 d .
H33A H 0.2298 0.4977 0.5346 0.172 Uiso 1 1 calc R
H33B H 0.1530 0.4821 0.4507 0.172 Uiso 1 1 calc R
H28 H 0.131(3) -0.1701(18) 0.209(2) 0.060(10) Uiso 1 1 d .
H12 H 0.249(2) 0.0929(15) 0.240(2) 0.042(8) Uiso 1 1 d .
H24 H 0.111(3) -0.2354(19) 0.565(3) 0.072(11) Uiso 1 1 d .
H27 H 0.228(2) -0.0527(16) 0.225(2) 0.045(9) Uiso 1 1 d .
H11 H 0.342(2) 0.2088(16) 0.273(2) 0.048(9) Uiso 1 1 d .
H5 H 0.370(3) -0.0295(18) 0.378(3) 0.059(12) Uiso 1 1 d .
H3 H 0.414(3) -0.120(2) 0.623(3) 0.087(13) Uiso 1 1 d .
H20 H 0.110(3) 0.139(2) 0.482(3) 0.086(13) Uiso 1 1 d .
H18 H 0.110(2) -0.0061(17) 0.686(2) 0.056(10) Uiso 1 1 d .
H21 H 0.126(3) 0.054(2) 0.375(3) 0.074(13) Uiso 1 1 d .
H19 H 0.104(4) 0.100(2) 0.638(4) 0.097(17) Uiso 1 1 d .
H2 H 0.402(3) -0.0094(19) 0.690(3) 0.074(12) Uiso 1 1 d .
H4 H 0.383(3) -0.128(2) 0.459(3) 0.098(15) Uiso 1 1 d .
H8 H 0.395(3) 0.2259(19) 0.624(3) 0.072(11) Uiso 1 1 d .

loop_
_atom_site_aniso_label
_atom_site_aniso_U_11
_atom_site_aniso_U_22
_atom_site_aniso_U_33
_atom_site_aniso_U_23
_atom_site_aniso_U_13
_atom_site_aniso_U_12
Pd1 0.05111(15) 0.04626(15) 0.03986(13) 0.00041(10) -0.00020(10) -0.00038(10)
Pd2 0.05026(15) 0.04773(15) 0.05157(16) -0.00105(11) 0.00553(11) -0.00110(10)
Cl1 0.1706(19) 0.1495(17) 0.192(2) -0.0475(15) 0.0130(15) -0.0159(14)
Cl2 0.176(2) 0.179(2) 0.326(4) 0.101(3) -0.031(2) -0.0046(18)
N1 0.0387(13) 0.0551(17) 0.0538(16) 0.0048(13) 0.0024(11) 0.0023(11)
N2 0.0581(17) 0.0584(18) 0.0456(15) -0.0051(13) -0.0040(12) 0.0017(13)
N3 0.0398(14) 0.0507(16) 0.0599(17) -0.0021(13) 0.0069(12) 0.0016(11)
N4 0.0550(16) 0.0505(17) 0.0603(17) 0.0041(14) 0.0081(13) -0.0016(13)
O1 0.0683(17) 0.098(2) 0.085(2) 0.0025(16) 0.0235(15) -0.0164(15)
O2 0.0760(17) 0.0734(18) 0.0684(16) -0.0124(14) 0.0167(13) 0.0073(13)
O3 0.0607(16) 0.0652(17) 0.093(2) 0.0002(14) -0.0026(14) 0.0029(13)
O4 0.0867(18) 0.0505(15) 0.0701(16) -0.0002(12) -0.0004(14) 0.0084(13)
O5 0.0625(17) 0.090(2) 0.117(3) -0.0213(19) 0.0086(17) 0.0007(16)
O6 0.0855(19) 0.0653(18) 0.091(2) -0.0227(15) -0.0080(16) 0.0147(14)
O7 0.079(2) 0.089(2) 0.117(3) 0.0150(18) -0.0377(18) -0.0243(17)
O8 0.0638(16) 0.0593(16) 0.0806(18) 0.0007(13) -0.0137(13) -0.0017(12)
C1 0.0419(17) 0.070(2) 0.0498(19) 0.0107(16) 0.0015(14) 0.0042(15)
C2 0.064(2) 0.081(3) 0.064(3) 0.022(2) -0.0005(19) -0.003(2)
C3 0.066(2) 0.067(3) 0.095(3) 0.033(3) 0.002(2) -0.001(2)
C4 0.054(2) 0.053(2) 0.098(3) 0.012(2) 0.001(2) 0.0005(17)
C5 0.0458(19) 0.055(2) 0.065(2) 0.0007(18) 0.0000(17) -0.0007(15)
C6 0.0502(19) 0.075(2) 0.0447(18) 0.0001(17) -0.0001(15) 0.0052(16)
C7 0.109(4) 0.105(4) 0.045(2) 0.001(2) -0.001(2) 0.010(3)
C8 0.082(3) 0.067(3) 0.053(2) -0.0186(19) -0.010(2) 0.003(2)
C9 0.100(3) 0.068(3) 0.068(3) -0.0164(19) -0.004(2) 0.020(2)
C10 0.107(3) 0.064(3) 0.094(3) -0.015(2) 0.010(3) -0.020(2)
C11 0.060(2) 0.049(2) 0.0483(18) 0.0073(15) -0.0005(15) -0.0061(16)
C12 0.0543(19) 0.0521(19) 0.0399(17) 0.0012(14) -0.0003(14) -0.0080(15)
C13 0.059(2) 0.069(2) 0.0431(18) 0.0051(16) 0.0038(15) -0.0033(17)
C14 0.096(3) 0.123(4) 0.074(3) -0.018(3) 0.016(2) 0.035(3)
C15 0.066(2) 0.053(2) 0.0443(18) 0.0053(15) -0.0024(16) -0.0009(17)
C16 0.103(3) 0.073(3) 0.103(4) 0.003(3) 0.003(3) 0.030(3)
C17 0.0379(16) 0.058(2) 0.059(2) -0.0057(16) 0.0068(14) -0.0004(14)
C18 0.065(2) 0.073(3) 0.066(3) -0.014(2) 0.0110(19) 0.0021(19)
C19 0.066(3) 0.073(3) 0.099(4) -0.033(3) 0.008(2) 0.002(2)
C20 0.055(2) 0.053(2) 0.098(3) -0.010(2) 0.008(2) 0.0009(17)
C21 0.0452(19) 0.056(2) 0.074(3) 0.0011(19) 0.0087(17) 0.0014(15)
C22 0.0466(18) 0.063(2) 0.055(2) 0.0013(16) 0.0094(15) 0.0002(15)
C23 0.100(3) 0.082(3) 0.061(2) 0.005(2) 0.014(2) 0.006(2)
C24 0.089(3) 0.050(2) 0.070(3) 0.0070(19) 0.015(2) -0.0040(19)
C25 0.103(3) 0.060(3) 0.113(4) 0.006(2) 0.007(3) 0.022(2)
C26 0.114(4) 0.059(3) 0.136(5) -0.007(3) -0.004(3) -0.026(3)
C27 0.052(2) 0.065(2) 0.051(2) -0.0035(16) 0.0029(16) -0.0095(17)
C28 0.058(2) 0.061(2) 0.056(2) -0.0083(17) 0.0033(16) -0.0043(17)
C29 0.079(3) 0.064(2) 0.057(2) -0.0158(18) 0.0031(19) 0.002(2)
C30 0.098(3) 0.093(4) 0.118(4) -0.032(3) -0.011(3) 0.034(3)
C31 0.060(2) 0.068(2) 0.0476(19) -0.0003(16) -0.0003(16) -0.0088(17)
C32 0.084(3) 0.082(3) 0.082(3) 0.004(2) -0.014(2) 0.017(2)
C33 0.103(4) 0.229(9) 0.100(4) 0.045(5) 0.031(3) 0.036(5)

loop_
_atom_type_symbol
_atom_type_description
_atom_type_scat_dispersion_real
_atom_type_scat_dispersion_imag
_atom_type_scat_source
C C 0.0033 0.0016 'International Tables Vol C Tables 4.2.6.8 and 6.1.1.4'
H H 0.0000 0.0000 'International Tables Vol C Tables 4.2.6.8 and 6.1.1.4'
N N 0.0061 0.0033 'International Tables Vol C Tables 4.2.6.8 and 6.1.1.4'
O O 0.0106 0.0060 'International Tables Vol C Tables 4.2.6.8 and 6.1.1.4'
Cl Cl 0.1484 0.1585 'International Tables Vol C Tables 4.2.6.8 and 6.1.1.4'
Pd Pd -0.9988 1.0072 'International Tables Vol C Tables 4.2.6.8 and 6.1.1.4'

loop_
_geom_angle_atom_site_label_1
_geom_angle_atom_site_label_2
_geom_angle_atom_site_label_3
_geom_angle
C12 Pd1 C11 40.32(13)
C12 Pd1 N1 119.32(12)
C11 Pd1 N1 159.37(12)
C12 Pd1 N2 164.21(12)
C11 Pd1 N2 123.89(12)
N1 Pd1 N2 76.43(11)
C27 Pd2 C28 40.29(15)
C27 Pd2 N3 117.71(13)
C28 Pd2 N3 157.80(13)
C27 Pd2 N4 166.05(13)
C28 Pd2 N4 125.86(13)
N3 Pd2 N4 75.96(11)
C5 N1 C1 118.5(3)
C5 N1 Pd1 126.2(2)
C1 N1 Pd1 115.1(2)
C6 N2 C8 122.0(3)
C6 N2 Pd1 116.3(2)
C8 N2 Pd1 121.7(2)
C21 N3 C17 118.9(3)
C21 N3 Pd2 125.5(3)
C17 N3 Pd2 115.4(2)
C22 N4 C24 120.7(3)
C22 N4 Pd2 116.2(2)
C24 N4 Pd2 123.0(2)
C13 O2 C14 117.4(3)
C15 O4 C16 115.3(3)
C29 O6 C30 115.6(4)
C31 O8 C32 118.6(3)
N1 C1 C2 120.1(4)
N1 C1 C6 114.7(3)
C2 C1 C6 125.1(3)
C3 C2 C1 120.6(4)
C4 C3 C2 119.2(4)
C3 C4 C5 118.2(4)
N1 C5 C4 123.4(4)
N2 C6 C1 116.7(3)
N2 C6 C7 124.9(4)
C1 C6 C7 118.3(3)
N2 C8 C10 109.5(3)
N2 C8 C9 108.5(3)
C10 C8 C9 112.6(4)
C12 C11 C15 118.9(3)
C12 C11 Pd1 69.22(18)
C15 C11 Pd1 111.8(2)
C11 C12 C13 121.0(3)
C11 C12 Pd1 70.46(19)
C13 C12 Pd1 109.1(2)
O1 C13 O2 121.8(3)
O1 C13 C12 127.5(4)
O2 C13 C12 110.7(3)
O3 C15 O4 121.1(3)
O3 C15 C11 127.1(3)
O4 C15 C11 111.7(3)
N3 C17 C18 120.4(3)
N3 C17 C22 115.4(3)
C18 C17 C22 124.1(3)
C19 C18 C17 119.0(4)
C20 C19 C18 120.3(4)
C21 C20 C19 117.8(4)
N3 C21 C20 123.5(4)
N4 C22 C17 116.5(3)
N4 C22 C23 125.2(3)
C17 C22 C23 118.3(3)
N4 C24 C26 109.0(3)
N4 C24 C25 108.2(3)
C26 C24 C25 112.4(4)
C28 C27 C31 122.2(3)
C28 C27 Pd2 70.7(2)
C31 C27 Pd2 111.7(2)
C27 C28 C29 118.8(3)
C27 C28 Pd2 69.0(2)
C29 C28 Pd2 109.5(2)
O5 C29 O6 121.6(4)
O5 C29 C28 126.3(4)
O6 C29 C28 112.0(4)
O7 C31 O8 121.0(4)
O7 C31 C27 128.7(4)
O8 C31 C27 110.3(3)
Cl1 C33 Cl2 111.5(3)

loop_
_geom_bond_atom_site_label_1
_geom_bond_atom_site_label_2
_geom_bond_distance
Pd1 C12 2.055(3)
Pd1 C11 2.072(3)
Pd1 N1 2.120(3)
Pd1 N2 2.143(3)
Pd2 C27 2.055(4)
Pd2 C28 2.077(4)
Pd2 N3 2.122(3)
Pd2 N4 2.165(3)
Cl1 C33 1.683(7)
Cl2 C33 1.730(7)
N1 C5 1.336(4)
N1 C1 1.362(4)
N2 C6 1.282(4)
N2 C8 1.483(5)
N3 C21 1.337(4)
N3 C17 1.353(4)
N4 C22 1.281(4)
N4 C24 1.485(5)
O1 C13 1.201(4)
O2 C13 1.358(4)
O2 C14 1.428(5)
O3 C15 1.208(4)
O4 C15 1.360(4)
O4 C16 1.444(5)
O5 C29 1.205(5)
O6 C29 1.356(5)
O6 C30 1.447(5)
O7 C31 1.205(4)
O8 C31 1.336(4)
O8 C32 1.445(4)
C1 C2 1.379(5)
C1 C6 1.489(5)
C2 C3 1.371(6)
C3 C4 1.371(6)
C4 C5 1.375(5)
C6 C7 1.511(5)
C8 C10 1.506(6)
C8 C9 1.516(5)
C11 C12 1.422(5)
C11 C15 1.445(5)
C12 C13 1.467(5)
C17 C18 1.390(5)
C17 C22 1.485(5)
C18 C19 1.380(7)
C19 C20 1.371(7)
C20 C21 1.364(5)
C22 C23 1.499(5)
C24 C26 1.515(6)
C24 C25 1.516(6)
C27 C28 1.423(5)
C27 C31 1.466(5)
C28 C29 1.462(5)
